data_4085609
loop_
_publ_author_name
'Boselli, Luca'
'Carraz, Ma\"elle'
'Maz\`eres, Serge'
'Paloque, Lucie'
'Gonz\'alez, Germ\'an'
'Benoit-Vical, Fran\,coise'
'Valentin, Alexis'
'Hemmert, Catherine'
'Gornitzka, Heinz'

_publ_section_title
;
 Synthesis, Structures, and Biological Studies of Heterobimetallic
 Au(I)--Ru(II) Complexes Involving N-Heterocyclic Carbene-Based
 Multidentate Ligands
;
_journal_issue 6
_journal_name_full Organometallics
_journal_page_first 1046
_journal_paper_doi 10.1021/om501158m
_journal_volume 34
_journal_year 2015
_chemical_formula_sum 'C41 H34 Au Cl F12 N8 P2 Ru'
_chemical_formula_weight 1262.19
_chemical_name_systematic
; 
 ? 
;
_space_group_crystal_system orthorhombic
_space_group_IT_number 61
_space_group_name_Hall '-P 2ac 2ab'
_space_group_name_H-M_alt 'P b c a'
_symmetry_space_group_name_Hall '-P 2ac 2ab'
_symmetry_space_group_name_H-M 'P b c a'
_atom_sites_solution_hydrogens geom
_audit_creation_method SHELXL-2014
_cell_angle_alpha 90
_cell_angle_beta 90
_cell_angle_gamma 90
_cell_formula_units_Z 8
_cell_length_a 12.260(6)
_cell_length_b 21.800(13)
_cell_length_c 32.613(18)
_cell_measurement_reflns_used 9995
_cell_measurement_temperature 173(2)
_cell_measurement_theta_max 23.63
_cell_measurement_theta_min 2.24
_cell_volume 8716(8)
_computing_cell_refinement 'Bruker SAINT'
_computing_data_collection 'Bruker APEX2'
_computing_data_reduction 'Bruker SAINT'
_computing_molecular_graphics 'Bruker SHELXTL'
_computing_publication_material 'Bruker SHELXTL'
_computing_structure_refinement 'SHELXL-2014 (Sheldrick, 2014)'
_computing_structure_solution 'SHELXS-97 (Sheldrick, 2008)'
_diffrn_ambient_temperature 173(2)
_diffrn_measured_fraction_theta_full 0.899
_diffrn_measured_fraction_theta_max 0.954
_diffrn_measurement_device_type 'Bruker APEX-II CCD'
_diffrn_measurement_method '\f and \w scans'
_diffrn_radiation_type MoK\a
_diffrn_radiation_wavelength 0.71073
_diffrn_reflns_av_R_equivalents 0.0926
_diffrn_reflns_av_unetI/netI 0.0495
_diffrn_reflns_Laue_measured_fraction_full 0.899
_diffrn_reflns_Laue_measured_fraction_max 0.954
_diffrn_reflns_limit_h_max 14
_diffrn_reflns_limit_h_min -13
_diffrn_reflns_limit_k_max 22
_diffrn_reflns_limit_k_min -25
_diffrn_reflns_limit_l_max 37
_diffrn_reflns_limit_l_min -36
_diffrn_reflns_number 111442
_diffrn_reflns_point_group_measured_fraction_full 0.899
_diffrn_reflns_point_group_measured_fraction_max 0.954
_diffrn_reflns_theta_full 25.242
_diffrn_reflns_theta_max 24.713
_diffrn_reflns_theta_min 5.099
_exptl_absorpt_coefficient_mu 3.938
_exptl_absorpt_correction_T_max 0.7455
_exptl_absorpt_correction_T_min 0.6072
_exptl_absorpt_correction_type multi-scan
_exptl_absorpt_process_details 'SCALE (Bruker-AXS)'
_exptl_crystal_colour orange
_exptl_crystal_density_diffrn 1.924
_exptl_crystal_description plate
_exptl_crystal_F_000 4912
_exptl_crystal_size_max 0.200
_exptl_crystal_size_mid 0.020
_exptl_crystal_size_min 0.010
_refine_diff_density_max 1.216
_refine_diff_density_min -0.539
_refine_diff_density_rms 0.116
_refine_ls_extinction_method none
_refine_ls_goodness_of_fit_ref 1.062
_refine_ls_hydrogen_treatment constr
_refine_ls_matrix_type full
_refine_ls_number_parameters 595
_refine_ls_number_reflns 7098
_refine_ls_number_restraints 15
_refine_ls_restrained_S_all 1.061
_refine_ls_R_factor_all 0.0665
_refine_ls_R_factor_gt 0.0364
_refine_ls_shift/su_max 0.001
_refine_ls_shift/su_mean 0.000
_refine_ls_structure_factor_coef Fsqd
_refine_ls_weighting_details 'w=1/[\s^2^(Fo^2^)+(0.0182P)^2^+33.7372P] where P=(Fo^2^+2Fc^2^)/3'
_refine_ls_weighting_scheme calc
_refine_ls_wR_factor_gt 0.0646
_refine_ls_wR_factor_ref 0.0728
_reflns_Friedel_coverage 0.000
_reflns_number_gt 5239
_reflns_number_total 7098
_reflns_threshold_expression 'I > 2\s(I)'
_cod_data_source_file om501158m_si_002.cif
_cod_data_source_block 3RuAu
_cod_depositor_comments
;Adding full bibliography for 4085605--4085609.cif.

The following automatic conversions were performed:

'_exptl_absorpt_correction_type' value 'multi-scans' was replaced
with the value 'multi-scan' as specified in the replacement file
'src/cod-tools/trunk/data/replacement-values/replacement_values.lst'.

Automatic conversion script
Id: cif_fix_values 5376 2017-05-30 11:51:03Z andrius 
;
_cod_original_cell_volume 8717(8)
_cod_database_code 4085609
_shelx_space_group_comment
; 
The symmetry employed for this shelxl refinement is uniquely defined 
by the following loop, which should always be used as a source of 
symmetry information in preference to the above space-group names. 
They are only intended as comments. 
;
_shelx_estimated_absorpt_t_min 0.506
_shelx_estimated_absorpt_t_max 0.962

loop_
_space_group_symop_operation_xyz
'x, y, z'
'-x+1/2, -y, z+1/2'
'-x, y+1/2, -z+1/2'
'x+1/2, -y+1/2, -z'
'-x, -y, -z'
'x-1/2, y, -z-1/2'
'x, -y-1/2, z-1/2'
'-x-1/2, y-1/2, z'

loop_
_atom_site_label
_atom_site_type_symbol
_atom_site_fract_x
_atom_site_fract_y
_atom_site_fract_z
_atom_site_U_iso_or_equiv
_atom_site_adp_type
_atom_site_occupancy
_atom_site_site_symmetry_order
_atom_site_calc_flag
_atom_site_refinement_flags_posn
_atom_site_refinement_flags_adp
Au1 Au 0.36125(2) 0.18995(2) 0.63338(2) 0.03181(9) Uani 1 1 d . .
F1 F 0.1785(3) 0.14058(19) 0.46789(12) 0.0593(11) Uani 1 1 d . .
C1 C 0.7176(4) 0.1936(2) 0.57320(16) 0.0254(13) Uani 1 1 d . U
H1 H 0.7772 0.2206 0.5778 0.030 Uiso 1 1 calc R U
N1 N 0.7084(3) 0.14358(19) 0.59683(13) 0.0192(10) Uani 1 1 d . U
Ru2 Ru 0.81471(3) 0.11749(2) 0.64270(2) 0.01927(11) Uani 1 1 d . .
C2 C 0.9998(4) 0.1856(3) 0.60980(17) 0.0283(14) Uani 1 1 d . .
F2 F 0.4299(3) 0.11258(19) 0.45120(13) 0.0619(11) Uani 1 1 d . .
N2 N 0.7094(3) 0.04355(18) 0.64132(13) 0.0191(10) Uani 1 1 d . .
Cl3 Cl 0.27313(14) 0.09817(7) 0.63046(5) 0.0451(4) Uani 1 1 d . .
C3 C 1.0019(4) 0.1272(3) 0.58780(17) 0.0273(14) Uani 1 1 d . .
F3 F 0.2905(4) 0.1538(2) 0.41482(12) 0.0792(14) Uani 1 1 d . .
N3 N 0.9016(3) 0.08613(19) 0.69252(13) 0.0222(10) Uani 1 1 d . U
P1 P 0.30517(14) 0.12654(8) 0.45934(5) 0.0379(4) Uani 1 1 d . .
P2 P 0.73245(13) 0.12501(8) 0.27421(5) 0.0356(4) Uani 1 1 d . .
C8 C 0.6448(5) 0.2076(3) 0.54275(17) 0.0313(14) Uani 1 1 d . U
H8 H 0.6549 0.2431 0.5263 0.038 Uiso 1 1 calc R U
N8 N 0.9219(4) 0.0872(2) 0.59906(13) 0.0250(11) Uani 1 1 d . .
F8 F 0.7190(3) 0.06713(18) 0.24593(13) 0.0710(13) Uani 1 1 d . .
F7 F 0.7622(4) 0.1655(2) 0.23531(13) 0.0812(14) Uani 1 1 d . .
N7 N 0.9183(4) 0.19156(19) 0.63770(13) 0.0242(10) Uani 1 1 d . U
C7 C 0.4886(5) 0.2568(3) 0.71251(17) 0.0307(14) Uani 1 1 d . .
H7A H 0.4195 0.2335 0.7144 0.037 Uiso 1 1 calc R U
H7B H 0.4885 0.2880 0.7346 0.037 Uiso 1 1 calc R U
N4 N 0.7245(4) 0.15212(19) 0.69053(13) 0.0227(11) Uani 1 1 d . .
C4 C 0.9210(5) 0.0315(3) 0.58148(17) 0.0299(14) Uani 1 1 d . .
H4 H 0.8651 0.0035 0.5889 0.036 Uiso 1 1 calc R U
F4 F 0.3184(3) 0.1022(2) 0.50468(12) 0.0658(12) Uani 1 1 d . .
N5 N 0.4756(4) 0.3068(2) 0.60903(14) 0.0308(12) Uani 1 1 d . .
C5 C 0.5434(5) 0.3507(3) 0.6250(2) 0.0385(16) Uani 1 1 d . .
H5 H 0.5762 0.3835 0.6103 0.046 Uiso 1 1 calc R U
F5 F 0.3369(3) 0.19412(17) 0.47507(14) 0.0669(12) Uani 1 1 d . .
N6 N 0.4931(4) 0.2878(2) 0.67313(14) 0.0288(12) Uani 1 1 d . .
C6 C 0.5552(5) 0.3392(3) 0.6650(2) 0.0361(15) Uani 1 1 d . .
H6 H 0.5979 0.3619 0.6840 0.043 Uiso 1 1 calc R U
F6 F 0.7010(4) 0.0858(2) 0.31242(13) 0.0897(16) Uani 1 1 d . .
C26 C 0.6395(5) -0.0528(3) 0.66259(18) 0.0332(14) Uani 1 1 d . .
H26 H 0.6487 -0.0893 0.6782 0.040 Uiso 1 1 calc R U
C27 C 0.9940(5) 0.0533(2) 0.69127(19) 0.0306(14) Uani 1 1 d . U
H27 H 1.0281 0.0465 0.6655 0.037 Uiso 1 1 calc R U
C28 C 1.0412(5) 0.0292(3) 0.7257(2) 0.0420(17) Uani 1 1 d . .
H28 H 1.1057 0.0052 0.7237 0.050 Uiso 1 1 calc R U
C29 C 0.9939(6) 0.0401(3) 0.7633(2) 0.0460(18) Uani 1 1 d . .
H29 H 1.0256 0.0237 0.7875 0.055 Uiso 1 1 calc R U
C30 C 0.9005(5) 0.0748(3) 0.76549(18) 0.0353(15) Uani 1 1 d . .
H30 H 0.8668 0.0826 0.7912 0.042 Uiso 1 1 calc R U
C31 C 0.8566(5) 0.0980(2) 0.72995(17) 0.0242(13) Uani 1 1 d . U
C32 C 0.7583(5) 0.1363(2) 0.72877(16) 0.0247(13) Uani 1 1 d . .
C33 C 0.7035(5) 0.1585(3) 0.76259(17) 0.0295(14) Uani 1 1 d . .
H33 H 0.7266 0.1469 0.7893 0.035 Uiso 1 1 calc R U
C34 C 0.6168(5) 0.1971(3) 0.75813(17) 0.0296(14) Uani 1 1 d . .
H34 H 0.5799 0.2125 0.7816 0.035 Uiso 1 1 calc R U
C35 C 0.5829(5) 0.2135(2) 0.71923(17) 0.0273(14) Uani 1 1 d . .
C36 C 0.6384(4) 0.1895(2) 0.68649(16) 0.0237(12) Uani 1 1 d . .
H36 H 0.6147 0.1998 0.6596 0.028 Uiso 1 1 calc R U
C37 C 0.4445(4) 0.2675(3) 0.63831(18) 0.0304(14) Uani 1 1 d . U
C38 C 0.4334(5) 0.3081(3) 0.56732(18) 0.0370(15) Uani 1 1 d . .
H38A H 0.3970 0.2685 0.5614 0.044 Uiso 1 1 calc R U
H38B H 0.4951 0.3125 0.5480 0.044 Uiso 1 1 calc R U
C39 C 0.3535(5) 0.3595(3) 0.56021(18) 0.0302(14) Uani 1 1 d . .
C40 C 0.3023(5) 0.3905(3) 0.59231(18) 0.0349(15) Uani 1 1 d . .
H40 H 0.3176 0.3791 0.6198 0.042 Uiso 1 1 calc R U
C41 C 0.2307(5) 0.4368(3) 0.5847(2) 0.0469(18) Uani 1 1 d . .
H41 H 0.1971 0.4577 0.6069 0.056 Uiso 1 1 calc R U
C42 C 0.2063(6) 0.4536(3) 0.5443(2) 0.0514(19) Uani 1 1 d . .
H42 H 0.1545 0.4850 0.5390 0.062 Uiso 1 1 calc R U
C43 C 0.2584(5) 0.4243(3) 0.5124(2) 0.0431(17) Uani 1 1 d . .
H43 H 0.2436 0.4362 0.4849 0.052 Uiso 1 1 calc R U
C44 C 0.3324(5) 0.3774(3) 0.52015(19) 0.0389(16) Uani 1 1 d . .
H44 H 0.3685 0.3577 0.4980 0.047 Uiso 1 1 calc R U
C25 C 0.5494(5) -0.0450(3) 0.63895(19) 0.0380(16) Uani 1 1 d . .
H25 H 0.4932 -0.0750 0.6390 0.046 Uiso 1 1 calc R U
C24 C 0.5401(5) 0.0069(3) 0.61484(19) 0.0337(15) Uani 1 1 d . .
H24 H 0.4786 0.0123 0.5975 0.040 Uiso 1 1 calc R U
C23 C 0.6211(4) 0.0507(2) 0.61628(16) 0.0223(13) Uani 1 1 d . .
C22 C 0.6224(4) 0.1059(2) 0.59081(15) 0.0193(12) Uani 1 1 d . .
C21 C 0.5461(5) 0.1183(3) 0.56071(17) 0.0302(14) Uani 1 1 d . .
H21 H 0.4860 0.0914 0.5569 0.036 Uiso 1 1 calc R U
C20 C 0.5569(5) 0.1694(3) 0.53627(18) 0.0334(15) Uani 1 1 d . .
H20 H 0.5050 0.1782 0.5155 0.040 Uiso 1 1 calc R U
C16 C 0.7173(5) -0.0074(2) 0.66379(17) 0.0268(14) Uani 1 1 d . .
H16 H 0.7787 -0.0125 0.6812 0.032 Uiso 1 1 calc R U
C15 C 0.9859(5) 0.2901(3) 0.6557(2) 0.0393(17) Uani 1 1 d . U
H15 H 0.9800 0.3258 0.6722 0.047 Uiso 1 1 calc R U
C14 C 1.0750(5) 0.2325(3) 0.6038(2) 0.0447(17) Uani 1 1 d . .
H14 H 1.1304 0.2285 0.5836 0.054 Uiso 1 1 calc R U
C13 C 1.0688(6) 0.2846(3) 0.6273(2) 0.0494(19) Uani 1 1 d . .
H13 H 1.1209 0.3165 0.6241 0.059 Uiso 1 1 calc R U
C12 C 0.9124(5) 0.2434(2) 0.65973(18) 0.0300(14) Uani 1 1 d . U
H12 H 0.8548 0.2478 0.6790 0.036 Uiso 1 1 calc R U
F12 F 0.2729(3) 0.06105(19) 0.44393(16) 0.0803(15) Uani 1 1 d . .
F11 F 0.6079(3) 0.1408(2) 0.26762(15) 0.0796(14) Uani 1 1 d . .
C11 C 0.9974(5) 0.0133(3) 0.55324(19) 0.0398(16) Uani 1 1 d . .
H11 H 0.9959 -0.0269 0.5421 0.048 Uiso 1 1 calc R U
F10 F 0.8573(3) 0.11072(19) 0.27983(18) 0.0891(17) Uani 1 1 d . .
C10 C 1.0761(5) 0.0544(3) 0.54144(19) 0.0432(17) Uani 1 1 d . .
H10 H 1.1286 0.0432 0.5214 0.052 Uiso 1 1 calc R U
F9 F 0.7465(3) 0.18390(19) 0.30233(13) 0.0669(12) Uani 1 1 d . .
C9 C 1.0788(5) 0.1117(3) 0.55873(19) 0.0395(16) Uani 1 1 d . .
H9 H 1.1330 0.1405 0.5508 0.047 Uiso 1 1 calc R U

loop_
_atom_site_aniso_label
_atom_site_aniso_U_11
_atom_site_aniso_U_22
_atom_site_aniso_U_33
_atom_site_aniso_U_23
_atom_site_aniso_U_13
_atom_site_aniso_U_12
Au1 0.03312(14) 0.03353(14) 0.02877(14) 0.00014(11) -0.00126(11) 0.00409(11)
F1 0.033(2) 0.085(3) 0.059(3) 0.011(2) -0.0046(19) 0.012(2)
C1 0.026(3) 0.021(3) 0.029(3) 0.005(3) 0.002(3) 0.001(2)
N1 0.016(3) 0.023(2) 0.019(2) -0.0051(19) -0.0009(19) 0.0053(19)
Ru2 0.0185(2) 0.0188(2) 0.0205(2) -0.00271(18) -0.00360(19) 0.00195(18)
C2 0.018(3) 0.032(3) 0.035(4) -0.001(3) -0.008(3) -0.001(3)
F2 0.033(2) 0.074(3) 0.079(3) -0.016(2) 0.002(2) -0.001(2)
N2 0.017(3) 0.016(2) 0.024(3) -0.003(2) 0.001(2) 0.0010(18)
Cl3 0.0522(10) 0.0415(9) 0.0417(10) -0.0020(7) -0.0101(8) -0.0073(8)
C3 0.017(3) 0.036(4) 0.029(3) 0.006(3) -0.004(3) 0.004(3)
F3 0.061(3) 0.129(4) 0.047(3) 0.028(3) -0.012(2) -0.025(3)
N3 0.019(3) 0.019(2) 0.029(3) -0.003(2) -0.009(2) 0.0032(19)
P1 0.0309(10) 0.0432(10) 0.0395(10) -0.0006(8) -0.0061(8) -0.0003(8)
P2 0.0309(10) 0.0406(10) 0.0354(10) -0.0082(8) -0.0035(8) 0.0055(8)
C8 0.039(4) 0.026(3) 0.029(3) 0.005(2) -0.001(3) 0.007(3)
N8 0.024(3) 0.026(3) 0.025(3) -0.002(2) -0.005(2) 0.003(2)
F8 0.073(3) 0.063(3) 0.077(3) -0.043(2) 0.016(2) -0.022(2)
F7 0.110(4) 0.077(3) 0.057(3) 0.006(2) 0.009(3) -0.018(3)
N7 0.023(3) 0.024(2) 0.025(3) 0.001(2) -0.012(2) 0.002(2)
C7 0.030(4) 0.038(4) 0.024(3) -0.002(3) 0.002(3) 0.007(3)
N4 0.022(3) 0.023(3) 0.023(3) -0.005(2) -0.002(2) 0.001(2)
C4 0.032(4) 0.027(3) 0.030(4) -0.005(3) -0.005(3) 0.005(3)
F4 0.052(3) 0.089(3) 0.056(3) 0.029(2) -0.011(2) 0.007(2)
N5 0.025(3) 0.033(3) 0.034(3) 0.008(2) 0.002(2) 0.008(2)
C5 0.032(4) 0.036(4) 0.048(5) 0.011(3) 0.002(3) 0.002(3)
F5 0.061(3) 0.043(2) 0.097(3) -0.004(2) -0.027(2) 0.003(2)
N6 0.024(3) 0.032(3) 0.030(3) 0.001(2) 0.002(2) 0.009(2)
C6 0.028(4) 0.032(4) 0.048(5) -0.004(3) -0.006(3) 0.000(3)
F6 0.123(4) 0.097(4) 0.049(3) 0.021(3) -0.015(3) -0.042(3)
C26 0.034(4) 0.025(3) 0.040(4) 0.003(3) 0.001(3) 0.001(3)
C27 0.028(3) 0.027(3) 0.037(4) -0.003(3) -0.010(3) 0.005(3)
C28 0.031(4) 0.031(4) 0.063(5) 0.003(3) -0.015(4) 0.017(3)
C29 0.052(5) 0.048(4) 0.038(4) 0.010(3) -0.015(4) 0.012(4)
C30 0.042(4) 0.041(4) 0.023(3) 0.009(3) -0.001(3) 0.005(3)
C31 0.026(3) 0.019(3) 0.028(3) 0.002(2) -0.004(3) -0.002(2)
C32 0.031(3) 0.021(3) 0.022(3) 0.002(2) -0.005(3) -0.006(3)
C33 0.034(4) 0.032(3) 0.023(3) 0.004(3) -0.004(3) 0.001(3)
C34 0.034(4) 0.034(3) 0.021(3) -0.002(3) 0.007(3) 0.002(3)
C35 0.029(3) 0.026(3) 0.027(3) -0.004(3) 0.003(3) -0.004(3)
C36 0.028(3) 0.024(3) 0.019(3) 0.004(2) -0.005(3) 0.004(3)
C37 0.022(3) 0.035(3) 0.034(4) -0.001(3) 0.003(3) 0.012(2)
C38 0.040(4) 0.036(4) 0.035(4) 0.004(3) 0.002(3) 0.006(3)
C39 0.024(3) 0.033(3) 0.034(4) 0.006(3) 0.002(3) -0.004(3)
C40 0.033(4) 0.044(4) 0.027(3) 0.009(3) 0.008(3) 0.003(3)
C41 0.036(4) 0.055(4) 0.049(5) 0.006(4) 0.005(3) 0.015(3)
C42 0.038(4) 0.052(5) 0.065(5) 0.012(4) -0.001(4) 0.013(3)
C43 0.036(4) 0.051(4) 0.042(4) 0.016(3) -0.014(3) -0.001(3)
C44 0.033(4) 0.048(4) 0.036(4) 0.001(3) -0.004(3) -0.007(3)
C25 0.036(4) 0.029(3) 0.049(4) 0.001(3) 0.001(3) -0.009(3)
C24 0.026(3) 0.032(4) 0.044(4) 0.001(3) -0.011(3) -0.002(3)
C23 0.020(3) 0.020(3) 0.027(3) -0.011(2) 0.003(3) -0.002(2)
C22 0.017(3) 0.024(3) 0.017(3) -0.002(2) -0.001(2) 0.003(2)
C21 0.026(3) 0.032(3) 0.033(4) -0.006(3) -0.002(3) -0.004(3)
C20 0.030(4) 0.036(4) 0.034(4) -0.004(3) -0.015(3) 0.003(3)
C16 0.030(4) 0.023(3) 0.027(3) 0.000(3) -0.005(3) 0.007(3)
C15 0.037(4) 0.024(3) 0.057(5) 0.001(3) -0.021(4) -0.002(3)
C14 0.032(4) 0.044(4) 0.058(5) 0.003(3) -0.003(3) -0.008(3)
C13 0.036(4) 0.035(4) 0.077(6) 0.009(4) -0.015(4) -0.012(3)
C12 0.032(3) 0.025(3) 0.034(4) -0.001(3) -0.011(3) 0.001(3)
F12 0.056(3) 0.057(3) 0.128(4) -0.035(3) -0.011(3) -0.017(2)
F11 0.039(3) 0.108(4) 0.092(3) -0.025(3) -0.018(2) 0.020(2)
C11 0.046(4) 0.039(4) 0.035(4) -0.007(3) -0.004(3) 0.010(3)
F10 0.037(3) 0.054(3) 0.176(5) -0.019(3) -0.026(3) 0.014(2)
C10 0.039(4) 0.058(5) 0.033(4) -0.006(3) 0.002(3) 0.014(4)
F9 0.061(3) 0.069(3) 0.071(3) -0.037(2) -0.001(2) -0.003(2)
C9 0.029(4) 0.051(4) 0.038(4) -0.002(3) 0.002(3) -0.003(3)

loop_
_atom_type_symbol
_atom_type_description
_atom_type_scat_dispersion_real
_atom_type_scat_dispersion_imag
_atom_type_scat_source
C C 0.0033 0.0016 'International Tables Vol C Tables 4.2.6.8 and 6.1.1.4'
H H 0.0000 0.0000 'International Tables Vol C Tables 4.2.6.8 and 6.1.1.4'
N N 0.0061 0.0033 'International Tables Vol C Tables 4.2.6.8 and 6.1.1.4'
F F 0.0171 0.0103 'International Tables Vol C Tables 4.2.6.8 and 6.1.1.4'
P P 0.1023 0.0942 'International Tables Vol C Tables 4.2.6.8 and 6.1.1.4'
Cl Cl 0.1484 0.1585 'International Tables Vol C Tables 4.2.6.8 and 6.1.1.4'
Ru Ru -1.2594 0.8363 'International Tables Vol C Tables 4.2.6.8 and 6.1.1.4'
Au Au -2.0133 8.8022 'International Tables Vol C Tables 4.2.6.8 and 6.1.1.4'

loop_
_geom_angle_atom_site_label_1
_geom_angle_atom_site_label_2
_geom_angle_atom_site_label_3
_geom_angle
C37 Au1 Cl3 176.44(17)
N1 C1 C8 122.9(5)
C1 N1 C22 118.5(4)
C1 N1 Ru2 126.0(4)
C22 N1 Ru2 115.5(3)
N8 Ru2 N4 172.56(17)
N8 Ru2 N3 96.28(18)
N4 Ru2 N3 78.55(18)
N8 Ru2 N7 78.60(18)
N4 Ru2 N7 95.96(18)
N3 Ru2 N7 90.22(17)
N8 Ru2 N1 89.45(17)
N4 Ru2 N1 96.26(17)
N3 Ru2 N1 171.81(17)
N7 Ru2 N1 96.65(17)
N8 Ru2 N2 97.70(17)
N4 Ru2 N2 88.11(17)
N3 Ru2 N2 94.66(17)
N7 Ru2 N2 174.19(17)
N1 Ru2 N2 78.73(17)
N7 C2 C14 120.9(5)
N7 C2 C3 115.1(5)
C14 C2 C3 124.0(6)
C16 N2 C23 118.7(4)
C16 N2 Ru2 126.4(4)
C23 N2 Ru2 114.8(3)
N8 C3 C9 121.3(5)
N8 C3 C2 114.4(5)
C9 C3 C2 124.3(5)
C27 N3 C31 118.1(5)
C27 N3 Ru2 126.2(4)
C31 N3 Ru2 115.7(3)
F12 P1 F3 91.1(3)
F12 P1 F4 91.1(3)
F3 P1 F4 177.4(3)
F12 P1 F2 90.9(2)
F3 P1 F2 91.6(2)
F4 P1 F2 89.6(2)
F12 P1 F1 89.1(2)
F3 P1 F1 88.7(2)
F4 P1 F1 90.0(2)
F2 P1 F1 179.6(3)
F12 P1 F5 179.3(3)
F3 P1 F5 88.6(3)
F4 P1 F5 89.1(2)
F2 P1 F5 89.8(2)
F1 P1 F5 90.2(2)
F6 P2 F8 90.1(3)
F6 P2 F10 92.2(3)
F8 P2 F10 90.6(2)
F6 P2 F11 89.4(3)
F8 P2 F11 89.7(2)
F10 P2 F11 178.4(3)
F6 P2 F9 90.5(3)
F8 P2 F9 179.3(3)
F10 P2 F9 89.3(2)
F11 P2 F9 90.4(2)
F6 P2 F7 178.9(3)
F8 P2 F7 90.1(2)
F10 P2 F7 88.8(3)
F11 P2 F7 89.6(3)
F9 P2 F7 89.2(2)
C1 C8 C20 119.1(5)
C4 N8 C3 118.0(5)
C4 N8 Ru2 125.7(4)
C3 N8 Ru2 116.3(4)
C12 N7 C2 118.6(5)
C12 N7 Ru2 125.8(4)
C2 N7 Ru2 115.6(3)
N6 C7 C35 113.0(5)
C36 N4 C32 119.0(4)
C36 N4 Ru2 124.9(3)
C32 N4 Ru2 116.1(4)
N8 C4 C11 122.9(6)
C37 N5 C5 110.4(5)
C37 N5 C38 125.2(5)
C5 N5 C38 123.9(5)
C6 C5 N5 107.8(5)
C37 N6 C6 110.2(5)
C37 N6 C7 124.9(5)
C6 N6 C7 124.7(5)
C5 C6 N6 106.4(5)
C25 C26 C16 119.4(5)
N3 C27 C28 122.5(6)
C27 C28 C29 119.2(6)
C30 C29 C28 119.5(6)
C29 C30 C31 119.1(6)
N3 C31 C30 121.7(5)
N3 C31 C32 114.6(5)
C30 C31 C32 123.6(5)
N4 C32 C33 119.8(5)
N4 C32 C31 114.8(5)
C33 C32 C31 125.4(5)
C34 C33 C32 120.8(5)
C33 C34 C35 119.5(5)
C36 C35 C34 117.9(5)
C36 C35 C7 120.4(5)
C34 C35 C7 121.7(5)
N4 C36 C35 123.2(5)
N5 C37 N6 105.2(5)
N5 C37 Au1 129.5(4)
N6 C37 Au1 124.9(4)
N5 C38 C39 112.9(5)
C44 C39 C40 119.0(6)
C44 C39 C38 118.4(5)
C40 C39 C38 122.5(5)
C41 C40 C39 120.9(6)
C40 C41 C42 120.3(6)
C43 C42 C41 119.3(6)
C42 C43 C44 120.4(6)
C39 C44 C43 120.1(6)
C26 C25 C24 119.5(6)
C23 C24 C25 119.2(5)
N2 C23 C24 120.8(5)
N2 C23 C22 115.2(4)
C24 C23 C22 123.9(5)
N1 C22 C21 120.8(5)
N1 C22 C23 115.2(4)
C21 C22 C23 123.9(5)
C20 C21 C22 120.3(5)
C21 C20 C8 118.4(5)
N2 C16 C26 122.3(5)
C12 C15 C13 119.1(6)
C13 C14 C2 119.5(6)
C14 C13 C15 119.1(6)
N7 C12 C15 122.8(6)
C10 C11 C4 118.7(6)
C11 C10 C9 119.8(6)
C10 C9 C3 119.3(6)

loop_
_geom_bond_atom_site_label_1
_geom_bond_atom_site_label_2
_geom_bond_distance
Au1 C37 1.981(6)
Au1 Cl3 2.2758(19)
F1 P1 1.608(4)
C1 N1 1.340(6)
C1 C8 1.369(8)
N1 C22 1.351(6)
N1 Ru2 2.064(4)
Ru2 N8 2.046(5)
Ru2 N4 2.056(4)
Ru2 N3 2.060(4)
Ru2 N7 2.061(4)
Ru2 N2 2.066(4)
C2 N7 1.358(7)
C2 C14 1.390(8)
C2 C3 1.462(8)
F2 P1 1.582(4)
N2 C16 1.334(6)
N2 C23 1.365(7)
C3 N8 1.364(7)
C3 C9 1.379(8)
F3 P1 1.579(4)
N3 C27 1.341(7)
N3 C31 1.364(7)
P1 F12 1.564(4)
P1 F4 1.580(4)
P1 F5 1.608(4)
P2 F6 1.560(5)
P2 F8 1.572(4)
P2 F10 1.572(4)
P2 F11 1.581(4)
P2 F9 1.587(4)
P2 F7 1.589(5)
C8 C20 1.378(8)
N8 C4 1.343(7)
N7 C12 1.341(7)
C7 N6 1.452(7)
C7 C35 1.509(8)
N4 C36 1.340(7)
N4 C32 1.359(7)
C4 C11 1.372(8)
N5 C37 1.339(7)
N5 C5 1.371(8)
N5 C38 1.456(7)
C5 C6 1.334(8)
N6 C37 1.357(7)
N6 C6 1.381(7)
C26 C25 1.358(8)
C26 C16 1.375(8)
C27 C28 1.369(8)
C28 C29 1.376(9)
C29 C30 1.374(9)
C30 C31 1.375(8)
C31 C32 1.466(8)
C32 C33 1.379(8)
C33 C34 1.363(8)
C34 C35 1.382(8)
C35 C36 1.370(7)
C38 C39 1.506(8)
C39 C44 1.388(8)
C39 C40 1.395(8)
C40 C41 1.360(8)
C41 C42 1.399(9)
C42 C43 1.379(9)
C43 C44 1.389(9)
C25 C24 1.383(8)
C24 C23 1.378(7)
C23 C22 1.462(7)
C22 C21 1.382(7)
C21 C20 1.377(8)
C15 C12 1.365(8)
C15 C13 1.380(9)
C14 C13 1.372(9)
C11 C10 1.371(9)
C10 C9 1.372(9)
